data_1501700
loop_
_publ_author_name
'Fukin, Georgy K.'
'Baranov, Evgenii V.'
'Jelsch, Christian'
'Guillot, Beno\^it'
'Poddel'sky, Andrey I.'
'Cherkasov, Vladimir K.'
'Abakumov, Gleb A.'

_publ_section_title
;
 Experimental and theoretical investigation of topological and energetic
 characteristics of Sb complexes reversibly binding molecular oxygen.
;
_journal_issue 29
_journal_name_full 'The journal of physical chemistry. A'
_journal_page_first 8271
_journal_page_last 8281
_journal_paper_doi 10.1021/jp201833w
_journal_volume 115
_journal_year 2011
_chemical_formula_sum 'C37 H45 N2 O3 Sb'
_chemical_formula_weight 687.50
_chemical_name_systematic
; 
 ? 
;
_space_group_IT_number 2
_symmetry_cell_setting triclinic
_symmetry_space_group_name_Hall '-P 1'
_symmetry_space_group_name_H-M 'P -1'
_atom_sites_solution_hydrogens geom
_atom_sites_solution_primary direct
_atom_sites_solution_secondary difmap
_audit_creation_method SHELXL-97
_cell_angle_alpha 88.56
_cell_angle_beta 82.17
_cell_angle_gamma 68.61
_cell_formula_units_Z 2
_cell_length_a 10.0526(2)
_cell_length_b 11.8361(3)
_cell_length_c 14.5638(3)
_cell_measurement_reflns_used 900
_cell_measurement_temperature 100(2)
_cell_measurement_theta_max 52
_cell_measurement_theta_min 2
_cell_volume 1597.88(6)
_computing_cell_refinement 'Bruker SMART'
_computing_data_collection 'Bruker SMART'
_computing_data_reduction 'Bruker SHELXTL'
_computing_molecular_graphics 'Bruker SHELXTL'
_computing_publication_material 'Bruker SHELXTL'
_computing_structure_refinement 'SHELXL-97 (Sheldrick, 2008)'
_computing_structure_solution 'SHELXS-97 (Sheldrick, 2008)'
_diffrn_ambient_temperature 100(2)
_diffrn_measured_fraction_theta_full 0.973
_diffrn_measured_fraction_theta_max 0.973
_diffrn_measurement_device_type 'CCD area detector'
_diffrn_measurement_method 'phi and omega scans'
_diffrn_radiation_monochromator graphite
_diffrn_radiation_source 'fine-focus sealed tube'
_diffrn_radiation_type MoK\a
_diffrn_radiation_wavelength 0.71073
_diffrn_reflns_av_R_equivalents 0.0228
_diffrn_reflns_av_sigmaI/netI 0.0125
_diffrn_reflns_limit_h_max 22
_diffrn_reflns_limit_h_min -22
_diffrn_reflns_limit_k_max 26
_diffrn_reflns_limit_k_min -26
_diffrn_reflns_limit_l_max 33
_diffrn_reflns_limit_l_min -33
_diffrn_reflns_number 320356
_diffrn_reflns_theta_full 53.91
_diffrn_reflns_theta_max 53.91
_diffrn_reflns_theta_min 2.44
_exptl_absorpt_coefficient_mu 0.902
_exptl_absorpt_correction_T_max 0.8331
_exptl_absorpt_correction_T_min 0.7673
_exptl_absorpt_correction_type multi-scan
_exptl_absorpt_process_details 'SADABS (Sheldrick, 1998a)'
_exptl_crystal_colour parallepiped
_exptl_crystal_density_diffrn 1.429
_exptl_crystal_density_method 'not measured'
_exptl_crystal_description yellow
_exptl_crystal_F_000 712
_exptl_crystal_size_max 0.31
_exptl_crystal_size_mid 0.28
_exptl_crystal_size_min 0.21
_refine_diff_density_max 2.718
_refine_diff_density_min -0.638
_refine_diff_density_rms 0.105
_refine_ls_extinction_method none
_refine_ls_goodness_of_fit_ref 1.076
_refine_ls_hydrogen_treatment constr
_refine_ls_matrix_type full
_refine_ls_number_parameters 395
_refine_ls_number_reflns 38275
_refine_ls_number_restraints 0
_refine_ls_restrained_S_all 1.076
_refine_ls_R_factor_all 0.0256
_refine_ls_R_factor_gt 0.0227
_refine_ls_shift/su_max 0.002
_refine_ls_shift/su_mean 0.000
_refine_ls_structure_factor_coef Fsqd
_refine_ls_weighting_details 'calc w=1/[\s^2^(Fo^2^)+(0.0326P)^2^+0.2461P] where P=(Fo^2^+2Fc^2^)/3'
_refine_ls_weighting_scheme calc
_refine_ls_wR_factor_gt 0.0582
_refine_ls_wR_factor_ref 0.0608
_reflns_number_gt 35744
_reflns_number_total 38275
_reflns_threshold_expression >2sigma(I)
_cod_data_source_file jp201833w_si_002.cif
_cod_data_source_block sbedm
_cod_depositor_comments
;
The following automatic conversions were performed:

'_symmetry_cell_setting' value 'Triclinic' changed to 'triclinic'
according to /home/saulius/struct/CIF-dictionaries/cif_core.dic
dictionary named 'cif_core.dic' version 2.4.1 from 2010-06-29.

Automatic conversion script
Id: cif_fix_values 1715 2011-07-08 13:25:40Z adriana 
;
_cod_original_cell_volume 1597.91(6)
_cod_original_sg_symbol_H-M P-1
_cod_database_code 1501700

loop_
_symmetry_equiv_pos_as_xyz
'x, y, z'
'-x, -y, -z'

loop_
_atom_site_label
_atom_site_type_symbol
_atom_site_fract_x
_atom_site_fract_y
_atom_site_fract_z
_atom_site_U_iso_or_equiv
_atom_site_adp_type
_atom_site_occupancy
_atom_site_symmetry_multiplicity
_atom_site_calc_flag
_atom_site_refinement_flags
Sb1 Sb -0.432226(3) -0.210588(2) -0.333951(2) 0.01183(1) Uani 1 1 d .
O1 O -0.34826(4) -0.07952(3) -0.33156(2) 0.01429(4) Uani 1 1 d .
O2 O -0.56366(4) -0.10186(3) -0.22709(2) 0.01409(4) Uani 1 1 d .
N1 N -0.64440(4) 0.28175(3) -0.06302(3) 0.01435(5) Uani 1 1 d .
N2 N -0.41940(4) 0.29628(3) -0.15971(3) 0.01439(5) Uani 1 1 d .
C1 C -0.41349(4) 0.00922(4) -0.26501(3) 0.01188(4) Uani 1 1 d .
C2 C -0.53577(4) -0.00168(4) -0.20858(3) 0.01177(4) Uani 1 1 d .
C3 C -0.62106(4) 0.08544(4) -0.13967(3) 0.01177(4) Uani 1 1 d .
C4 C -0.57232(4) 0.18185(4) -0.12994(3) 0.01236(4) Uani 1 1 d .
C5 C -0.44957(4) 0.19002(4) -0.18317(3) 0.01241(4) Uani 1 1 d .
C6 C -0.36365(4) 0.10363(4) -0.25304(3) 0.01228(4) Uani 1 1 d .
C7 C -0.75583(4) 0.08070(4) -0.07707(3) 0.01325(5) Uani 1 1 d .
C8 C -0.72869(6) 0.07295(5) 0.02488(3) 0.01737(6) Uani 1 1 d .
H8A H -0.8142 0.0704 0.0648 0.026 Uiso 1 1 calc R
H8B H -0.7088 0.1443 0.0419 0.026 Uiso 1 1 calc R
H8C H -0.6457 -0.0008 0.0327 0.026 Uiso 1 1 calc R
C9 C -0.88667(5) 0.19640(5) -0.08953(4) 0.01829(7) Uani 1 1 d .
H9A H -0.9733 0.1914 -0.0526 0.027 Uiso 1 1 calc R
H9B H -0.9002 0.2039 -0.1551 0.027 Uiso 1 1 calc R
H9C H -0.8697 0.2675 -0.0688 0.027 Uiso 1 1 calc R
C10 C -0.79906(5) -0.02718(5) -0.09683(4) 0.01680(6) Uani 1 1 d .
H10A H -0.8835 -0.0240 -0.0530 0.025 Uiso 1 1 calc R
H10B H -0.7187 -0.1032 -0.0898 0.025 Uiso 1 1 calc R
H10C H -0.8225 -0.0231 -0.1603 0.025 Uiso 1 1 calc R
C11 C -0.22577(5) 0.11426(5) -0.30705(3) 0.01555(6) Uani 1 1 d .
C12 C -0.26340(7) 0.23523(7) -0.35814(5) 0.02406(10) Uani 1 1 d .
H12A H -0.1750 0.2418 -0.3913 0.036 Uiso 1 1 calc R
H12B H -0.3096 0.3029 -0.3131 0.036 Uiso 1 1 calc R
H12C H -0.3295 0.2379 -0.4025 0.036 Uiso 1 1 calc R
C13 C -0.12033(5) 0.10932(5) -0.23828(4) 0.01908(7) Uani 1 1 d .
H13A H -0.0339 0.1190 -0.2718 0.029 Uiso 1 1 calc R
H13B H -0.0930 0.0309 -0.2078 0.029 Uiso 1 1 calc R
H13C H -0.1670 0.1749 -0.1915 0.029 Uiso 1 1 calc R
C14 C -0.14300(8) 0.01292(8) -0.38015(6) 0.03102(16) Uani 1 1 d .
H14A H -0.0559 0.0254 -0.4095 0.047 Uiso 1 1 calc R
H14B H -0.2044 0.0146 -0.4274 0.047 Uiso 1 1 calc R
H14C H -0.1159 -0.0659 -0.3503 0.047 Uiso 1 1 calc R
C15 C -0.28773(5) -0.33582(4) -0.25322(3) 0.01397(5) Uani 1 1 d .
C16 C -0.20381(5) -0.29730(4) -0.20176(3) 0.01596(6) Uani 1 1 d .
H16A H -0.2050 -0.2168 -0.2071 0.019 Uiso 1 1 calc R
C17 C -0.11826(6) -0.37717(5) -0.14247(4) 0.01858(7) Uani 1 1 d .
H17A H -0.0629 -0.3504 -0.1064 0.022 Uiso 1 1 calc R
C18 C -0.11388(6) -0.49598(5) -0.13601(4) 0.02030(8) Uani 1 1 d .
H18A H -0.0555 -0.5501 -0.0956 0.024 Uiso 1 1 calc R
C19 C -0.19491(7) -0.53571(5) -0.18875(5) 0.02085(8) Uani 1 1 d .
H19A H -0.1905 -0.6172 -0.1852 0.025 Uiso 1 1 calc R
C20 C -0.28251(6) -0.45536(4) -0.24680(4) 0.01771(6) Uani 1 1 d .
H20A H -0.3388 -0.4820 -0.2821 0.021 Uiso 1 1 calc R
C21 C -0.31446(5) -0.25742(4) -0.47077(3) 0.01372(5) Uani 1 1 d .
C22 C -0.16484(5) -0.31624(5) -0.47745(4) 0.01740(6) Uani 1 1 d .
H22A H -0.1200 -0.3332 -0.4227 0.021 Uiso 1 1 calc R
C23 C -0.08087(6) -0.35023(5) -0.56408(4) 0.02030(8) Uani 1 1 d .
H23A H 0.0207 -0.3901 -0.5680 0.024 Uiso 1 1 calc R
C24 C -0.14591(7) -0.32569(5) -0.64461(4) 0.02070(8) Uani 1 1 d .
H24A H -0.0887 -0.3487 -0.7035 0.025 Uiso 1 1 calc R
C25 C -0.29516(7) -0.26734(5) -0.63872(4) 0.01937(7) Uani 1 1 d .
H25A H -0.3397 -0.2506 -0.6936 0.023 Uiso 1 1 calc R
C26 C -0.37883(5) -0.23368(5) -0.55220(3) 0.01601(6) Uani 1 1 d .
H26A H -0.4804 -0.1943 -0.5485 0.019 Uiso 1 1 calc R
C27 C -0.59192(5) -0.29038(4) -0.33674(4) 0.01559(6) Uani 1 1 d .
C28 C -0.59424(8) -0.35716(6) -0.41364(4) 0.02268(9) Uani 1 1 d .
H28A H -0.5229 -0.3691 -0.4662 0.027 Uiso 1 1 calc R
C29 C -0.70122(10) -0.40674(8) -0.41372(6) 0.02857(12) Uani 1 1 d .
H29A H -0.7021 -0.4521 -0.4664 0.034 Uiso 1 1 calc R
C30 C -0.80552(8) -0.39007(7) -0.33756(7) 0.02829(13) Uani 1 1 d .
H30A H -0.8793 -0.4221 -0.3383 0.034 Uiso 1 1 calc R
C31 C -0.80165(8) -0.32608(8) -0.25980(7) 0.03155(15) Uani 1 1 d .
H31A H -0.8720 -0.3158 -0.2069 0.038 Uiso 1 1 calc R
C32 C -0.69522(8) -0.27692(6) -0.25904(5) 0.02489(11) Uani 1 1 d .
H32A H -0.6929 -0.2340 -0.2054 0.030 Uiso 1 1 calc R
C33 C -0.68372(6) 0.39611(4) -0.11463(4) 0.01811(7) Uani 1 1 d .
H33A H -0.7286 0.4662 -0.0705 0.022 Uiso 1 1 calc R
H33B H -0.7546 0.3979 -0.1561 0.022 Uiso 1 1 calc R
C34 C -0.54666(6) 0.40546(4) -0.17284(4) 0.01865(7) Uani 1 1 d .
H34A H -0.5592 0.4124 -0.2393 0.022 Uiso 1 1 calc R
H34B H -0.5319 0.4790 -0.1531 0.022 Uiso 1 1 calc R
C35 C -0.54021(6) 0.28452(5) -0.00104(3) 0.01722(6) Uani 1 1 d .
H35A H -0.5136 0.2102 0.0360 0.021 Uiso 1 1 calc R
H35B H -0.5849 0.3556 0.0422 0.021 Uiso 1 1 calc R
C36 C -0.40314(6) 0.29245(5) -0.05996(4) 0.01754(6) Uani 1 1 d .
H36A H -0.3882 0.3664 -0.0414 0.021 Uiso 1 1 calc R
H36B H -0.3177 0.2211 -0.0488 0.021 Uiso 1 1 calc R
O1S O -0.60113(4) -0.04355(4) -0.41825(3) 0.01848(5) Uani 1 1 d .
H1S H -0.5705 0.0136 -0.4179 0.022 Uiso 1 1 calc .
C1S C -0.75340(6) 0.00112(6) -0.38596(5) 0.02385(9) Uani 1 1 d .
H1SD H -0.8028 0.0702 -0.4230 0.036 Uiso 1 1 calc R
H1SA H -0.7701 0.0271 -0.3207 0.036 Uiso 1 1 calc R
H1SB H -0.7910 -0.0635 -0.3923 0.036 Uiso 1 1 calc R

loop_
_atom_site_aniso_label
_atom_site_aniso_U_11
_atom_site_aniso_U_22
_atom_site_aniso_U_33
_atom_site_aniso_U_23
_atom_site_aniso_U_13
_atom_site_aniso_U_12
Sb1 0.01162(1) 0.01111(1) 0.01312(1) -0.00031(1) -0.00065(1) -0.00491(1)
O1 0.01420(10) 0.01316(9) 0.01581(10) -0.00263(8) 0.00257(8) -0.00676(8)
O2 0.01404(10) 0.01272(9) 0.01624(10) -0.00168(8) 0.00175(8) -0.00694(8)
N1 0.01396(11) 0.01263(10) 0.01551(11) -0.00161(8) -0.00076(9) -0.00405(9)
N2 0.01507(11) 0.01260(10) 0.01658(12) -0.00047(9) -0.00202(9) -0.00630(9)
C1 0.01131(10) 0.01178(10) 0.01281(11) -0.00018(8) -0.00046(8) -0.00492(9)
C2 0.01109(10) 0.01146(10) 0.01299(11) 0.00016(8) -0.00069(8) -0.00471(8)
C3 0.01075(10) 0.01196(10) 0.01243(10) 0.00034(8) -0.00102(8) -0.00416(8)
C4 0.01180(10) 0.01194(11) 0.01323(11) -0.00026(9) -0.00120(9) -0.00434(9)
C5 0.01240(11) 0.01230(11) 0.01331(11) -0.00011(9) -0.00145(9) -0.00549(9)
C6 0.01184(10) 0.01321(11) 0.01283(11) -0.00011(9) -0.00098(9) -0.00600(9)
C7 0.01124(10) 0.01394(12) 0.01381(11) 0.00088(9) -0.00039(9) -0.00419(9)
C8 0.01917(16) 0.01898(16) 0.01360(13) 0.00138(11) -0.00080(11) -0.00711(13)
C9 0.01200(12) 0.01725(15) 0.02307(18) 0.00147(13) -0.00186(12) -0.00258(11)
C10 0.01454(13) 0.01832(15) 0.01859(15) -0.00028(12) 0.00093(11) -0.00832(12)
C11 0.01440(13) 0.01949(15) 0.01525(13) -0.00177(11) 0.00051(10) -0.00987(12)
C12 0.0249(2) 0.0327(3) 0.02184(19) 0.01053(19) -0.00564(17) -0.0188(2)
C13 0.01335(13) 0.02213(18) 0.02283(18) -0.00038(14) -0.00326(12) -0.00739(13)
C14 0.0274(3) 0.0400(3) 0.0311(3) -0.0195(3) 0.0153(2) -0.0242(3)
C15 0.01417(12) 0.01279(11) 0.01503(12) 0.00064(9) -0.00130(10) -0.00526(10)
C16 0.01677(14) 0.01557(13) 0.01684(14) 0.00152(11) -0.00368(11) -0.00699(11)
C17 0.01606(14) 0.02053(17) 0.01871(16) 0.00259(13) -0.00407(12) -0.00570(13)
C18 0.01663(15) 0.01821(16) 0.02157(18) 0.00433(14) -0.00195(13) -0.00154(13)
C19 0.02097(18) 0.01317(14) 0.0261(2) 0.00323(13) -0.00230(16) -0.00401(13)
C20 0.01850(15) 0.01288(13) 0.02217(17) 0.00099(12) -0.00269(13) -0.00629(12)
C21 0.01341(12) 0.01338(12) 0.01400(12) -0.00060(9) -0.00109(9) -0.00466(10)
C22 0.01400(13) 0.01930(16) 0.01658(14) 0.00063(12) -0.00126(11) -0.00363(12)
C23 0.01591(15) 0.02061(18) 0.01983(17) -0.00010(14) 0.00202(13) -0.00285(13)
C24 0.02240(19) 0.01988(17) 0.01656(15) -0.00177(13) 0.00295(14) -0.00568(15)
C25 0.02242(18) 0.02061(17) 0.01435(14) -0.00094(12) -0.00177(13) -0.00718(15)
C26 0.01593(13) 0.01705(14) 0.01503(13) -0.00044(11) -0.00261(11) -0.00576(11)
C27 0.01442(13) 0.01382(12) 0.01995(15) 0.00025(11) -0.00218(11) -0.00686(11)
C28 0.0273(2) 0.0246(2) 0.02236(19) -0.00194(16) -0.00351(17) -0.01660(19)
C29 0.0335(3) 0.0299(3) 0.0327(3) 0.0004(2) -0.0103(2) -0.0217(3)
C30 0.0209(2) 0.0225(2) 0.0473(4) 0.0027(2) -0.0081(2) -0.01366(18)
C31 0.0241(2) 0.0282(3) 0.0459(4) -0.0069(3) 0.0085(3) -0.0179(2)
C32 0.0238(2) 0.0248(2) 0.0297(2) -0.00669(19) 0.00674(19) -0.01633(19)
C33 0.01613(14) 0.01278(13) 0.02310(18) 0.00017(12) -0.00093(13) -0.00313(11)
C34 0.01837(16) 0.01296(13) 0.02372(18) 0.00224(12) -0.00123(14) -0.00535(12)
C35 0.01740(15) 0.01940(16) 0.01549(14) -0.00307(12) -0.00108(11) -0.00764(13)
C36 0.01748(15) 0.02020(16) 0.01708(14) -0.00295(12) -0.00224(12) -0.00921(13)
O1S 0.01627(12) 0.01604(12) 0.02061(13) 0.00146(10) -0.00088(10) -0.00356(10)
C1S 0.01571(16) 0.0240(2) 0.0284(2) 0.00536(18) -0.00363(16) -0.00322(15)

loop_
_atom_type_symbol
_atom_type_description
_atom_type_scat_dispersion_real
_atom_type_scat_dispersion_imag
_atom_type_scat_source
C C 0.0033 0.0016 'International Tables Vol C Tables 4.2.6.8 and 6.1.1.4'
H H 0.0000 0.0000 'International Tables Vol C Tables 4.2.6.8 and 6.1.1.4'
N N 0.0061 0.0033 'International Tables Vol C Tables 4.2.6.8 and 6.1.1.4'
O O 0.0106 0.0060 'International Tables Vol C Tables 4.2.6.8 and 6.1.1.4'
Sb Sb -0.5866 1.5461 'International Tables Vol C Tables 4.2.6.8 and 6.1.1.4'

loop_
_geom_angle_atom_site_label_1
_geom_angle_atom_site_label_2
_geom_angle_atom_site_label_3
_geom_angle
O1 Sb1 O2 78.502(13)
O1 Sb1 C15 96.435(16)
O2 Sb1 C15 96.994(16)
O1 Sb1 C27 158.612(16)
O2 Sb1 C27 87.723(16)
C15 Sb1 C27 101.465(18)
O1 Sb1 C21 86.466(15)
O2 Sb1 C21 157.586(15)
C15 Sb1 C21 101.167(17)
C27 Sb1 C21 101.302(18)
O1 Sb1 O1S 78.124(15)
O2 Sb1 O1S 78.386(15)
C15 Sb1 O1S 173.413(16)
C27 Sb1 O1S 83.160(17)
C21 Sb1 O1S 82.341(15)
C1 O1 Sb1 116.10(3)
C2 O2 Sb1 115.88(3)
C4 N1 C33 107.82(4)
C4 N1 C35 108.40(4)
C33 N1 C35 107.54(4)
C5 N2 C34 108.00(4)
C5 N2 C36 108.15(4)
C34 N2 C36 107.44(4)
O1 C1 C6 122.33(3)
O1 C1 C2 114.66(3)
C6 C1 C2 123.00(4)
O2 C2 C3 122.75(3)
O2 C2 C1 114.78(3)
C3 C2 C1 122.46(4)
C2 C3 C4 114.02(3)
C2 C3 C7 125.36(4)
C4 C3 C7 120.62(3)
C5 C4 C3 123.34(4)
C5 C4 N1 113.45(4)
C3 C4 N1 123.21(4)
C4 C5 C6 123.19(4)
C4 C5 N2 113.44(4)
C6 C5 N2 123.38(4)
C1 C6 C5 113.90(3)
C1 C6 C11 125.02(4)
C5 C6 C11 121.04(4)
C10 C7 C8 106.87(4)
C10 C7 C9 106.47(4)
C8 C7 C9 109.56(4)
C10 C7 C3 115.15(4)
C8 C7 C3 109.25(4)
C9 C7 C3 109.41(4)
C14 C11 C13 106.31(5)
C14 C11 C12 106.84(6)
C13 C11 C12 109.45(4)
C14 C11 C6 115.00(4)
C13 C11 C6 108.98(4)
C12 C11 C6 110.09(4)
C16 C15 C20 119.67(4)
C16 C15 Sb1 120.10(3)
C20 C15 Sb1 120.11(4)
C17 C16 C15 119.94(5)
C18 C17 C16 120.16(5)
C17 C18 C19 120.14(5)
C18 C19 C20 119.77(5)
C19 C20 C15 120.28(5)
C22 C21 C26 118.97(4)
C22 C21 Sb1 117.09(3)
C26 C21 Sb1 123.93(3)
C23 C22 C21 120.45(5)
C24 C23 C22 120.10(5)
C23 C24 C25 119.92(5)
C26 C25 C24 119.91(5)
C25 C26 C21 120.65(5)
C28 C27 C32 118.95(5)
C28 C27 Sb1 121.73(4)
C32 C27 Sb1 119.31(4)
C27 C28 C29 120.31(6)
C30 C29 C28 120.36(7)
C29 C30 C31 119.56(6)
C30 C31 C32 120.40(7)
C31 C32 C27 120.36(7)
N1 C33 C34 109.81(4)
N2 C34 C33 109.71(4)
N1 C35 C36 109.61(4)
N2 C36 C35 109.94(4)
C1S O1S Sb1 119.73(4)

loop_
_geom_bond_atom_site_label_1
_geom_bond_atom_site_label_2
_geom_bond_distance
Sb1 O1 2.0215(3)
Sb1 O2 2.0308(3)
Sb1 C15 2.1206(4)
Sb1 C27 2.1439(4)
Sb1 C21 2.1479(4)
Sb1 O1S 2.5094(4)
O1 C1 1.3595(5)
O2 C2 1.3552(5)
N1 C4 1.4538(5)
N1 C33 1.4810(7)
N1 C35 1.4822(7)
N2 C5 1.4555(5)
N2 C34 1.4804(7)
N2 C36 1.4816(7)
C1 C6 1.4043(6)
C1 C2 1.4277(5)
C2 C3 1.4064(5)
C3 C4 1.4132(6)
C3 C7 1.5448(6)
C4 C5 1.3984(6)
C5 C6 1.4127(6)
C6 C11 1.5430(6)
C7 C10 1.5359(7)
C7 C8 1.5404(7)
C7 C9 1.5418(6)
C11 C14 1.5360(8)
C11 C13 1.5398(7)
C11 C12 1.5411(8)
C15 C16 1.3968(7)
C15 C20 1.3978(6)
C16 C17 1.3954(7)
C17 C18 1.3919(8)
C18 C19 1.3938(9)
C19 C20 1.3951(8)
C21 C22 1.3986(6)
C21 C26 1.4014(6)
C22 C23 1.3978(7)
C23 C24 1.3931(9)
C24 C25 1.3955(9)
C25 C26 1.3949(7)
C27 C28 1.3945(8)
C27 C32 1.3973(8)
C28 C29 1.4006(9)
C29 C30 1.3827(13)
C30 C31 1.3908(13)
C31 C32 1.3932(9)
C33 C34 1.5548(8)
C35 C36 1.5531(7)
O1S C1S 1.4387(7)
